data_7234694
loop_
_publ_author_name
'Fairbairn, Robyn E.'
'Teat, Simon J.'
'Ling, Irene'
'Dalgarno, Scott J.'

_publ_section_title
;
 Investigations into the assembly behaviour of a
 &#x2018;rigidified&#x2019; p-carboxylatocalix[4]arene
;
_journal_issue 43
_journal_name_full CrystEngComm
_journal_page_first 6659
_journal_paper_doi 10.1039/C9CE01326A
_journal_volume 21
_journal_year 2019
_chemical_formula_moiety 'C40 H32 O14, 4(C5 H7 N2), 4(O)'
_chemical_formula_sum 'C60 H68 N8 O18'
_chemical_formula_weight 1189.22
_space_group_crystal_system monoclinic
_space_group_IT_number 14
_space_group_name_Hall '-P 2yn'
_space_group_name_H-M_alt 'P 1 21/n 1'
_symmetry_space_group_name_Hall '-P 2yn'
_symmetry_space_group_name_H-M 'P 1 21/n 1'
_atom_sites_solution_hydrogens geom
_audit_creation_date 2019-10-08
_audit_creation_method
;
Olex2 1.2
(compiled 2018.05.29 svn.r3510 for OlexSys, GUI svn.r5506)
;
_audit_update_record
;
2019-10-08 deposited with the CCDC.    2019-10-14 downloaded from the CCDC.
;
_cell_angle_alpha 90
_cell_angle_beta 101.183(3)
_cell_angle_gamma 90
_cell_formula_units_Z 4
_cell_length_a 17.7720(18)
_cell_length_b 11.6573(12)
_cell_length_c 29.512(3)
_cell_measurement_reflns_used 3125
_cell_measurement_temperature 100(2)
_cell_measurement_theta_max 19.56
_cell_measurement_theta_min 2.34
_cell_volume 5998.0(11)
_computing_cell_refinement 'SAINT (Bruker, 1998)'
_computing_data_collection 'Apex II'
_computing_data_reduction 'SAINT (Bruker, 1998)'
_computing_molecular_graphics 'XSeed (Barbour, 2001)'
_computing_publication_material 'local program'
_computing_structure_refinement 'SHELXL-97 (Sheldrick, 1997)'
_computing_structure_solution 'SHELXS-97 (Sheldrick, 1990)'
_diffrn_ambient_temperature 100.15
_diffrn_measured_fraction_theta_full 0.994
_diffrn_measured_fraction_theta_max 0.994
_diffrn_measurement_device_type 'Bruker X8 Apex II CCD Diffractometer'
_diffrn_measurement_method '\f and \w scans'
_diffrn_radiation_monochromator graphite
_diffrn_radiation_type MoK\a
_diffrn_radiation_wavelength 0.71073
_diffrn_reflns_av_R_equivalents 0.1060
_diffrn_reflns_av_unetI/netI 0.0760
_diffrn_reflns_Laue_measured_fraction_full 0.994
_diffrn_reflns_Laue_measured_fraction_max 0.994
_diffrn_reflns_limit_h_max 17
_diffrn_reflns_limit_h_min -17
_diffrn_reflns_limit_k_max 11
_diffrn_reflns_limit_k_min -11
_diffrn_reflns_limit_l_max 29
_diffrn_reflns_limit_l_min -29
_diffrn_reflns_number 40470
_diffrn_reflns_point_group_measured_fraction_full 0.994
_diffrn_reflns_point_group_measured_fraction_max 0.994
_diffrn_reflns_theta_full 20.813
_diffrn_reflns_theta_max 20.813
_diffrn_reflns_theta_min 1.407
_diffrn_source 'fine-focus sealed tube'
_diffrn_standards_number 0
_exptl_absorpt_coefficient_mu 0.098
_exptl_absorpt_correction_type multi-scan
_exptl_absorpt_process_details Bruker-SADABS
_exptl_crystal_colour colourless
_exptl_crystal_density_diffrn 1.317
_exptl_crystal_density_meas ?
_exptl_crystal_density_method 'not measured'
_exptl_crystal_description block
_exptl_crystal_F_000 2512
_exptl_crystal_size_max 0.4
_exptl_crystal_size_mid 0.35
_exptl_crystal_size_min 0.3
_refine_diff_density_max 1.296
_refine_diff_density_min -0.835
_refine_diff_density_rms 0.085
_refine_ls_extinction_method none
_refine_ls_goodness_of_fit_ref 1.028
_refine_ls_hydrogen_treatment constr
_refine_ls_matrix_type full
_refine_ls_number_parameters 784
_refine_ls_number_reflns 6251
_refine_ls_number_restraints 0
_refine_ls_restrained_S_all 1.028
_refine_ls_R_factor_all 0.1468
_refine_ls_R_factor_gt 0.0883
_refine_ls_shift/su_max 0.000
_refine_ls_shift/su_mean 0.000
_refine_ls_structure_factor_coef Fsqd
_refine_ls_weighting_details 'calc w=1/[\s^2^(Fo^2^)+(0.0426P)^2^+0.0000P] where P=(Fo^2^+2Fc^2^)/3'
_refine_ls_weighting_scheme calc
_refine_ls_wR_factor_gt 0.2359
_refine_ls_wR_factor_ref 0.2817
_reflns_Friedel_coverage 0.000
_reflns_number_gt 3790
_reflns_number_total 6251
_reflns_threshold_expression >2sigma(I)
_cod_data_source_file c9ce01326a1.cif
_cod_data_source_block 6
_cod_depositor_comments
;
The following automatic conversions were performed:

'_exptl_crystal_density_meas' value 'not measured' was changed to '?'
- the value is perceived as not measured.

Automatic conversion script
Id: cif_fix_values 4973 2017-02-22 13:04:09Z antanas 

 Adding full bibliography for 7234691--7234694.cif.
;
_cod_database_code 7234694
_shelx_shelxl_version_number 2018/3
_shelx_space_group_comment
;
The symmetry employed for this shelxl refinement is uniquely defined
by the following loop, which should always be used as a source of
symmetry information in preference to the above space-group names.
They are only intended as comments.
;
_shelx_estimated_absorpt_t_max 0.971
_shelx_estimated_absorpt_t_min 0.962
_olex2_refinement_description
;
1. Fixed Uiso
 At 1.2 times of:
  All C(H) groups, All C(H,H) groups, All N(H) groups, All N(H,H) groups
2. Uiso/Uaniso restraints and constraints
Uanis(O16) = Uanis(O17)
Uanis(O18) = Uanis(O19)
Uanis(O20) = Uanis(O21)
3. Others
 Fixed Sof: O16(0.5) O17(0.5) O21(0.5) O20(0.5) O18(0.5) O19(0.5)
4.a Secondary CH2 refined with riding coordinates:
 C7(H7A,H7B), C14(H14A,H14B), C21(H21A,H21B), C28(H28A,H28B), C33(H33A,H33B),
 C34(H34A,H34B), C35(H35A,H35B), C36(H36A,H36B), C37(H37A,H37B), C38(H38A,H38B),
  C39(H39A,H39B), C40(H40A,H40B)
4.b Aromatic/amide H refined with riding coordinates:
 N1(H1), C2(H2), N3(H3), C4(H4), N5(H5), N7(H7), C9(H9), C11(H11), C16(H16),
 C18(H18), C23(H23), C25(H25), C42(H42), C43(H43), C44(H44), C45(H45), C47(H47),
  C48(H48), C49(H49), C50(H50), C52(H52), C53(H53), C54(H54), C55(H55),
 C57(H57), C58(H58), C59(H59), C60(H60)
4.c X=CH2 refined with riding coordinates:
 N2(H2A,H2B), N4(H4A,H4B), N6(H6A,H6B), N8(H8A,H8B)
;
_olex2_submission_special_instructions 'No special instructions were received'

loop_
_space_group_symop_operation_xyz
'x, y, z'
'-x+1/2, y+1/2, -z+1/2'
'-x, -y, -z'
'x-1/2, -y-1/2, z-1/2'

loop_
_atom_site_label
_atom_site_type_symbol
_atom_site_fract_x
_atom_site_fract_y
_atom_site_fract_z
_atom_site_U_iso_or_equiv
_atom_site_adp_type
_atom_site_occupancy
_atom_site_site_symmetry_order
_atom_site_calc_flag
_atom_site_refinement_flags_posn
_atom_site_refinement_flags_occupancy
_atom_site_disorder_assembly
_atom_site_disorder_group
O1 O 0.5824(3) 0.5367(4) 0.11101(15) 0.0365(13) Uani 1 1 d . . . .
N1 N 0.9630(4) 0.4009(6) 0.0491(2) 0.0539(19) Uani 1 1 d . . . .
H1 H 1.002041 0.379609 0.036736 0.065 Uiso 1 1 calc R . . .
C1 C 0.5971(4) 0.4942(6) 0.0333(3) 0.0347(19) Uani 1 1 d . . . .
O2 O 0.6547(3) 0.5062(4) 0.20603(15) 0.0396(13) Uani 1 1 d . . . .
N2 N 1.0418(4) 0.5325(7) 0.0923(3) 0.073(2) Uani 1 1 d . . . .
H2A H 1.079947 0.509489 0.079445 0.088 Uiso 1 1 calc R . . .
H2B H 1.049113 0.587707 0.113006 0.088 Uiso 1 1 calc R . . .
C2 C 0.6085(4) 0.4112(7) 0.0020(2) 0.038(2) Uani 1 1 d . . . .
H2 H 0.610466 0.434561 -0.028585 0.046 Uiso 1 1 calc R . . .
O3 O 0.7283(3) 0.7359(4) 0.16802(15) 0.0381(13) Uani 1 1 d . . . .
N3 N 1.0723(5) 0.2040(8) 0.1351(3) 0.083(3) Uani 1 1 d . . . .
H3 H 1.035108 0.220707 0.149853 0.099 Uiso 1 1 calc R . . .
C3 C 0.6171(4) 0.2969(7) 0.0127(2) 0.039(2) Uani 1 1 d . . . .
O4 O 0.6372(3) 0.8018(4) 0.07990(15) 0.0388(13) Uani 1 1 d . . . .
N4 N 0.9999(6) 0.0582(9) 0.1008(4) 0.114(4) Uani 1 1 d . . . .
H4A H 0.962017 0.081171 0.113892 0.137 Uiso 1 1 calc R . . .
H4B H 0.993985 -0.002495 0.082718 0.137 Uiso 1 1 calc R . . .
C4 C 0.6167(4) 0.2625(6) 0.0578(3) 0.039(2) Uani 1 1 d . . . .
H4 H 0.623651 0.183800 0.065916 0.047 Uiso 1 1 calc R . . .
O5 O 0.6395(3) 0.2479(5) -0.06200(19) 0.0611(16) Uani 1 1 d . . . .
N5 N 0.7811(4) 0.4301(7) -0.2427(3) 0.070(2) Uani 1 1 d . . . .
H5 H 0.821662 0.385885 -0.240944 0.084 Uiso 1 1 calc R . . .
C5 C 0.6061(4) 0.3431(7) 0.0917(2) 0.0357(19) Uani 1 1 d . . . .
O6 O 0.6170(4) 0.1070(6) -0.01626(19) 0.0755(19) Uani 1 1 d . . . .
N6 N 0.7795(4) 0.3859(8) -0.1670(3) 0.080(2) Uani 1 1 d . . . .
H6A H 0.819775 0.341662 -0.166605 0.095 Uiso 1 1 calc R . . .
H6B H 0.759576 0.392500 -0.142022 0.095 Uiso 1 1 calc R . . .
C6 C 0.5939(4) 0.4582(7) 0.0781(2) 0.0343(19) Uani 1 1 d . . . .
O7 O 0.8827(3) 0.1496(6) 0.1399(3) 0.082(2) Uani 1 1 d . . . .
N7 N 0.3841(4) 0.0366(6) 0.0842(2) 0.0445(17) Uani 1 1 d . . . .
H7 H 0.374109 -0.018200 0.063340 0.053 Uiso 1 1 calc R . . .
C7 C 0.6149(4) 0.3104(6) 0.1423(2) 0.0389(19) Uani 1 1 d . . . .
H7A H 0.606126 0.227025 0.145038 0.047 Uiso 1 1 calc R . . .
H7B H 0.576632 0.351996 0.156316 0.047 Uiso 1 1 calc R . . .
O8 O 0.9659(4) 0.2669(5) 0.1821(2) 0.0688(18) Uani 1 1 d . . . .
N8 N 0.3976(4) -0.1001(6) 0.1412(2) 0.0551(19) Uani 1 1 d . . . .
H8A H 0.387427 -0.153575 0.119850 0.066 Uiso 1 1 calc R . . .
H8B H 0.406984 -0.119330 0.170620 0.066 Uiso 1 1 calc R . . .
C8 C 0.6968(4) 0.3416(7) 0.1676(2) 0.0369(19) Uani 1 1 d . . . .
O9 O 1.0862(3) 0.6757(6) 0.2338(2) 0.082(2) Uani 1 1 d . . . .
C9 C 0.7568(5) 0.2731(6) 0.1593(2) 0.040(2) Uani 1 1 d . . . .
H9 H 0.745902 0.205128 0.141409 0.048 Uiso 1 1 calc R . . .
O10 O 1.0793(3) 0.7315(5) 0.1610(2) 0.0688(18) Uani 1 1 d . . . .
C10 C 0.8325(4) 0.3033(7) 0.1768(2) 0.040(2) Uani 1 1 d . . . .
O11 O 0.9266(3) 0.6750(5) -0.0077(2) 0.0694(18) Uani 1 1 d . . . .
C11 C 0.8469(4) 0.4044(7) 0.2018(2) 0.039(2) Uani 1 1 d . . . .
H11 H 0.898514 0.427518 0.212496 0.047 Uiso 1 1 calc R . . .
O12 O 0.8416(3) 0.5484(5) -0.04423(19) 0.0562(15) Uani 1 1 d . . . .
C12 C 0.7883(4) 0.4725(6) 0.2116(2) 0.0370(19) Uani 1 1 d . . . .
O13 O 0.4948(3) 0.4962(4) 0.19060(18) 0.0461(14) Uani 1 1 d . . . .
C13 C 0.7133(4) 0.4382(6) 0.1954(2) 0.0340(19) Uani 1 1 d . . . .
O14 O 0.6244(3) 0.9535(4) 0.1492(2) 0.0540(15) Uani 1 1 d . . . .
C14 C 0.8063(4) 0.5829(6) 0.2395(2) 0.043(2) Uani 1 1 d . . . .
H14A H 0.758185 0.617800 0.245102 0.052 Uiso 1 1 calc R . . .
H14B H 0.839338 0.565482 0.269758 0.052 Uiso 1 1 calc R . . .
O15 O 0.7125(3) 0.4397(5) -0.09135(19) 0.0705(18) Uani 1 1 d . . . .
C15 C 0.8473(4) 0.6663(6) 0.2127(2) 0.0367(19) Uani 1 1 d . . . .
O16 O 0.4412(6) 0.8444(11) 0.2400(3) 0.065(2) Uani 0.5 1 d . P A 1
C16 C 0.9266(4) 0.6674(7) 0.2197(3) 0.043(2) Uani 1 1 d . . . .
H16 H 0.955154 0.624249 0.244491 0.052 Uiso 1 1 calc R . . .
C17 C 0.9661(4) 0.7304(7) 0.1911(3) 0.045(2) Uani 1 1 d . . . .
C18 C 0.9238(5) 0.8000(7) 0.1569(2) 0.042(2) Uani 1 1 d . . . .
H18 H 0.949969 0.845429 0.138173 0.050 Uiso 1 1 calc R . . .
C19 C 0.8450(4) 0.8044(6) 0.1498(2) 0.0368(19) Uani 1 1 d . . . .
C20 C 0.8075(4) 0.7373(6) 0.1778(2) 0.0371(19) Uani 1 1 d . . . .
C21 C 0.7985(4) 0.8753(6) 0.1110(2) 0.039(2) Uani 1 1 d . . . .
H21A H 0.754575 0.911255 0.121720 0.047 Uiso 1 1 calc R . . .
H21B H 0.830891 0.937048 0.102022 0.047 Uiso 1 1 calc R . . .
C22 C 0.7696(4) 0.7987(6) 0.0700(2) 0.0344(19) Uani 1 1 d . . . .
C23 C 0.8213(4) 0.7577(6) 0.0441(2) 0.040(2) Uani 1 1 d . . . .
H23 H 0.872244 0.786659 0.050020 0.048 Uiso 1 1 calc R . . .
C24 C 0.8005(4) 0.6754(7) 0.0099(2) 0.0376(19) Uani 1 1 d . . . .
C25 C 0.7275(4) 0.6308(6) 0.0018(2) 0.0378(19) Uani 1 1 d . . . .
H25 H 0.714195 0.571546 -0.020440 0.045 Uiso 1 1 calc R . . .
C26 C 0.6731(4) 0.6715(6) 0.0258(2) 0.0361(19) Uani 1 1 d . . . .
C27 C 0.6938(4) 0.7591(6) 0.0577(2) 0.0349(19) Uani 1 1 d . . . .
C28 C 0.5930(4) 0.6189(6) 0.0193(2) 0.038(2) Uani 1 1 d . . . .
H28A H 0.562089 0.661567 0.038215 0.046 Uiso 1 1 calc R . . .
H28B H 0.567274 0.625633 -0.013492 0.046 Uiso 1 1 calc R . . .
C29 C 0.6265(4) 0.2134(8) -0.0242(3) 0.047(2) Uani 1 1 d . . . .
C30 C 0.8980(5) 0.2336(8) 0.1654(3) 0.059(2) Uani 1 1 d . . . .
C31 C 1.0498(5) 0.7132(8) 0.1965(3) 0.059(2) Uani 1 1 d . . . .
C32 C 0.8600(5) 0.6288(8) -0.0161(3) 0.052(2) Uani 1 1 d . . . .
C33 C 0.5030(4) 0.5548(7) 0.1129(3) 0.042(2) Uani 1 1 d . . . .
H33A H 0.473971 0.483293 0.103836 0.051 Uiso 1 1 calc R . . .
H33B H 0.481696 0.615321 0.090532 0.051 Uiso 1 1 calc R . . .
C34 C 0.4927(5) 0.5894(7) 0.1599(3) 0.047(2) Uani 1 1 d . . . .
H34A H 0.533567 0.644506 0.172881 0.056 Uiso 1 1 calc R . . .
H34B H 0.442826 0.629208 0.157220 0.056 Uiso 1 1 calc R . . .
C35 C 0.5396(5) 0.5160(8) 0.2355(3) 0.057(2) Uani 1 1 d . . . .
H35A H 0.512310 0.485149 0.259089 0.069 Uiso 1 1 calc R . . .
H35B H 0.546434 0.599566 0.240709 0.069 Uiso 1 1 calc R . . .
C36 C 0.6168(5) 0.4594(7) 0.2404(3) 0.050(2) Uani 1 1 d . . . .
H36A H 0.647561 0.473894 0.271615 0.060 Uiso 1 1 calc R . . .
H36B H 0.610538 0.375423 0.236138 0.060 Uiso 1 1 calc R . . .
C37 C 0.6931(5) 0.8037(8) 0.1988(3) 0.059(2) Uani 1 1 d . . . .
H37A H 0.726731 0.869246 0.210472 0.070 Uiso 1 1 calc R . . .
H37B H 0.686082 0.756502 0.225576 0.070 Uiso 1 1 calc R . . .
C38 C 0.6155(4) 0.8478(7) 0.1733(2) 0.045(2) Uani 1 1 d . . . .
H38A H 0.591036 0.789206 0.150943 0.054 Uiso 1 1 calc R . . .
H38B H 0.581544 0.861233 0.195746 0.054 Uiso 1 1 calc R . . .
C39 C 0.5750(5) 0.9583(7) 0.1052(3) 0.054(2) Uani 1 1 d . . . .
H39A H 0.557704 1.038373 0.098717 0.065 Uiso 1 1 calc R . . .
H39B H 0.529147 0.910538 0.105774 0.065 Uiso 1 1 calc R . . .
C40 C 0.6135(5) 0.9171(7) 0.0676(3) 0.047(2) Uani 1 1 d . . . .
H40A H 0.577526 0.918708 0.037442 0.056 Uiso 1 1 calc R . . .
H40B H 0.658405 0.965752 0.065502 0.056 Uiso 1 1 calc R . . .
C41 C 0.9736(5) 0.4842(8) 0.0804(3) 0.053(2) Uani 1 1 d . . . .
C42 C 0.9094(5) 0.5154(7) 0.1000(3) 0.053(2) Uani 1 1 d . . . .
H42 H 0.914890 0.573831 0.122825 0.064 Uiso 1 1 calc R . . .
C43 C 0.8417(5) 0.4642(8) 0.0867(3) 0.052(2) Uani 1 1 d . . . .
H43 H 0.798991 0.486637 0.099719 0.062 Uiso 1 1 calc R . . .
C44 C 0.8340(5) 0.3767(8) 0.0534(3) 0.059(2) Uani 1 1 d . . . .
H44 H 0.786307 0.338652 0.043696 0.071 Uiso 1 1 calc R . . .
C45 C 0.8955(5) 0.3480(8) 0.0356(3) 0.061(2) Uani 1 1 d . . . .
H45 H 0.890985 0.288964 0.013072 0.073 Uiso 1 1 calc R . . .
C46 C 1.0647(7) 0.1141(11) 0.1082(5) 0.099(4) Uani 1 1 d . . . .
C47 C 1.1290(8) 0.0909(14) 0.0868(5) 0.132(5) Uani 1 1 d . . . .
H47 H 1.126446 0.029638 0.065357 0.159 Uiso 1 1 calc R . . .
C48 C 1.1931(7) 0.1551(16) 0.0969(5) 0.124(5) Uani 1 1 d . . . .
H48 H 1.237033 0.131585 0.085456 0.148 Uiso 1 1 calc R . . .
C49 C 1.1975(8) 0.2501(13) 0.1223(6) 0.119(5) Uani 1 1 d . . . .
H49 H 1.241177 0.298849 0.126770 0.142 Uiso 1 1 calc R . . .
C50 C 1.1354(7) 0.2728(10) 0.1413(5) 0.112(4) Uani 1 1 d . . . .
H50 H 1.135994 0.339704 0.159775 0.134 Uiso 1 1 calc R . . .
C51 C 0.7491(5) 0.4421(9) -0.2049(4) 0.066(3) Uani 1 1 d . . . .
C52 C 0.6843(6) 0.5123(10) -0.2077(4) 0.078(3) Uani 1 1 d . . . .
H52 H 0.660608 0.521750 -0.181747 0.094 Uiso 1 1 calc R . . .
C53 C 0.6558(7) 0.5664(11) -0.2481(5) 0.104(4) Uani 1 1 d . . . .
H53 H 0.613101 0.616449 -0.249925 0.125 Uiso 1 1 calc R . . .
C54 C 0.6894(7) 0.5491(11) -0.2880(5) 0.109(4) Uani 1 1 d . . . .
H54 H 0.667578 0.582676 -0.316892 0.131 Uiso 1 1 calc R . . .
C55 C 0.7528(7) 0.4838(10) -0.2830(4) 0.093(4) Uani 1 1 d . . . .
H55 H 0.778231 0.475113 -0.308335 0.111 Uiso 1 1 calc R . . .
C56 C 0.3986(4) 0.0090(8) 0.1292(3) 0.043(2) Uani 1 1 d . . . .
C57 C 0.4160(4) 0.1010(9) 0.1621(3) 0.052(2) Uani 1 1 d . . . .
H57 H 0.427305 0.084463 0.194174 0.062 Uiso 1 1 calc R . . .
C58 C 0.4163(5) 0.2104(9) 0.1475(3) 0.058(2) Uani 1 1 d . . . .
H58 H 0.428761 0.270477 0.169464 0.069 Uiso 1 1 calc R . . .
C59 C 0.3983(5) 0.2365(8) 0.1003(3) 0.060(2) Uani 1 1 d . . . .
H59 H 0.395730 0.313503 0.089531 0.072 Uiso 1 1 calc R . . .
C60 C 0.3845(5) 0.1459(9) 0.0704(3) 0.056(2) Uani 1 1 d . . . .
H60 H 0.374725 0.161395 0.038214 0.067 Uiso 1 1 calc R . . .
O17 O 0.3764(6) 0.7631(11) 0.2416(3) 0.065(2) Uani 0.5 1 d . P B 2
O21 O 0.9758(8) 0.1878(12) -0.0614(5) 0.094(3) Uani 0.5 1 d . P C 2
O20 O 1.0065(8) 0.1119(12) -0.0218(5) 0.094(3) Uani 0.5 1 d . P D 1
O18 O 0.7718(10) 0.1153(12) 0.0504(6) 0.112(4) Uani 0.5 1 d . P E 1
O19 O 0.8051(10) 0.0699(12) 0.0120(6) 0.112(4) Uani 0.5 1 d . P F 2

loop_
_atom_site_aniso_label
_atom_site_aniso_U_11
_atom_site_aniso_U_22
_atom_site_aniso_U_33
_atom_site_aniso_U_23
_atom_site_aniso_U_13
_atom_site_aniso_U_12
O1 0.042(3) 0.037(3) 0.028(3) -0.004(2) 0.003(2) -0.001(2)
N1 0.045(5) 0.066(5) 0.054(5) -0.015(4) 0.017(4) -0.004(4)
C1 0.028(4) 0.039(5) 0.033(5) -0.002(4) -0.003(3) 0.002(3)
O2 0.042(3) 0.048(3) 0.029(3) 0.004(2) 0.008(3) 0.003(3)
N2 0.049(5) 0.098(6) 0.074(5) -0.042(5) 0.018(4) -0.013(4)
C2 0.033(5) 0.051(6) 0.031(5) 0.006(5) 0.004(4) -0.006(4)
O3 0.034(3) 0.051(3) 0.028(3) -0.006(2) 0.003(2) 0.000(2)
N3 0.051(6) 0.070(6) 0.130(8) 0.006(6) 0.025(5) 0.002(5)
C3 0.036(5) 0.045(6) 0.033(5) -0.006(4) 0.001(4) -0.010(4)
O4 0.037(3) 0.039(3) 0.038(3) 0.005(2) 0.003(2) 0.001(2)
N4 0.088(7) 0.115(8) 0.154(9) -0.040(7) 0.061(7) -0.035(6)
C4 0.037(5) 0.033(5) 0.042(5) 0.003(4) -0.004(4) -0.005(4)
O5 0.086(5) 0.059(4) 0.042(4) -0.001(3) 0.021(3) -0.006(3)
N5 0.048(5) 0.103(6) 0.065(5) 0.004(5) 0.026(4) 0.009(4)
C5 0.026(4) 0.042(5) 0.037(5) 0.000(4) 0.001(3) -0.006(4)
O6 0.129(6) 0.055(5) 0.046(4) -0.001(3) 0.028(4) -0.005(4)
N6 0.059(5) 0.123(7) 0.059(5) -0.010(5) 0.018(4) 0.007(5)
C6 0.029(4) 0.042(5) 0.028(5) 0.000(4) -0.004(3) -0.004(4)
O7 0.064(4) 0.052(4) 0.133(6) -0.042(4) 0.028(4) -0.009(3)
N7 0.055(4) 0.043(5) 0.031(5) -0.011(3) 0.000(3) 0.002(3)
C7 0.035(5) 0.035(5) 0.046(5) 0.005(4) 0.007(4) -0.003(4)
O8 0.049(4) 0.069(4) 0.084(4) -0.012(3) 0.002(3) 0.006(3)
N8 0.073(5) 0.051(5) 0.038(4) 0.009(4) 0.004(4) 0.000(4)
C8 0.036(5) 0.040(5) 0.033(4) 0.015(4) 0.005(4) 0.000(4)
O9 0.055(4) 0.141(6) 0.050(4) 0.015(4) 0.013(3) 0.026(4)
C9 0.050(6) 0.036(5) 0.032(4) 0.001(4) 0.006(4) -0.003(4)
O10 0.053(4) 0.094(5) 0.060(4) -0.011(3) 0.014(3) -0.011(3)
C10 0.038(5) 0.042(5) 0.039(5) -0.004(4) 0.004(4) 0.002(4)
O11 0.043(4) 0.089(5) 0.081(4) -0.037(4) 0.021(3) -0.012(3)
C11 0.029(5) 0.053(6) 0.032(4) 0.003(4) -0.001(4) 0.002(4)
O12 0.053(4) 0.070(4) 0.047(3) -0.021(3) 0.012(3) -0.011(3)
C12 0.041(5) 0.047(5) 0.022(4) 0.006(4) 0.002(4) -0.001(4)
O13 0.045(3) 0.049(3) 0.047(4) 0.009(3) 0.014(3) 0.001(3)
C13 0.040(5) 0.038(5) 0.025(4) 0.004(4) 0.009(4) 0.010(4)
O14 0.056(4) 0.046(4) 0.063(4) -0.013(3) 0.019(3) -0.007(3)
C14 0.049(5) 0.047(5) 0.030(4) -0.002(4) 0.001(4) 0.002(4)
O15 0.075(4) 0.089(5) 0.050(4) -0.015(3) 0.018(3) -0.019(3)
C15 0.043(6) 0.043(5) 0.021(4) -0.009(4) 0.002(4) -0.002(4)
O16 0.037(5) 0.129(8) 0.025(4) 0.030(5) 0.000(4) -0.004(4)
C16 0.040(6) 0.050(5) 0.036(5) -0.021(4) 0.000(4) 0.002(4)
C17 0.037(5) 0.058(6) 0.044(5) -0.014(5) 0.015(4) -0.005(4)
C18 0.051(6) 0.043(5) 0.032(5) -0.008(4) 0.010(4) -0.003(4)
C19 0.042(5) 0.037(5) 0.031(4) -0.008(4) 0.005(4) -0.005(4)
C20 0.032(5) 0.045(5) 0.033(5) -0.015(4) 0.003(4) -0.005(4)
C21 0.040(5) 0.030(5) 0.048(5) -0.002(4) 0.008(4) -0.007(4)
C22 0.041(5) 0.032(4) 0.032(4) 0.007(4) 0.013(4) 0.000(4)
C23 0.039(5) 0.049(5) 0.032(4) 0.001(4) 0.006(4) -0.006(4)
C24 0.033(5) 0.052(5) 0.030(4) 0.004(4) 0.012(4) -0.003(4)
C25 0.037(5) 0.049(5) 0.026(4) -0.008(4) 0.003(4) 0.003(4)
C26 0.041(5) 0.040(5) 0.024(4) 0.006(4) -0.002(4) -0.002(4)
C27 0.033(5) 0.043(5) 0.031(4) 0.010(4) 0.012(4) 0.004(4)
C28 0.031(5) 0.048(5) 0.032(4) -0.001(4) -0.003(3) 0.001(4)
C29 0.047(5) 0.043(6) 0.048(6) 0.005(5) 0.001(4) -0.002(4)
C30 0.048(7) 0.052(7) 0.081(7) 0.002(6) 0.017(5) -0.003(5)
C31 0.060(7) 0.079(7) 0.042(6) -0.003(5) 0.019(5) 0.006(5)
C32 0.050(6) 0.064(6) 0.039(5) -0.004(5) 0.000(5) -0.002(5)
C33 0.031(5) 0.046(5) 0.048(5) -0.003(4) 0.001(4) 0.001(4)
C34 0.044(5) 0.054(6) 0.041(5) 0.002(5) 0.004(4) 0.007(4)
C35 0.059(6) 0.075(6) 0.042(6) 0.022(5) 0.019(5) 0.018(5)
C36 0.054(6) 0.065(6) 0.031(5) 0.014(4) 0.007(4) 0.010(5)
C37 0.055(6) 0.081(7) 0.041(5) -0.021(5) 0.011(4) 0.010(5)
C38 0.045(5) 0.061(6) 0.029(4) 0.001(4) 0.010(4) -0.001(4)
C39 0.057(6) 0.039(5) 0.073(7) 0.010(5) 0.027(6) 0.011(4)
C40 0.047(5) 0.044(5) 0.051(5) 0.014(4) 0.012(4) 0.012(4)
C41 0.042(6) 0.069(6) 0.046(5) -0.010(5) 0.006(5) -0.004(5)
C42 0.055(6) 0.058(6) 0.045(5) -0.010(4) 0.007(5) 0.011(5)
C43 0.043(6) 0.071(6) 0.040(5) 0.009(5) 0.005(4) 0.003(5)
C44 0.048(6) 0.065(6) 0.068(6) -0.006(5) 0.018(5) -0.010(5)
C45 0.048(6) 0.065(6) 0.070(6) -0.018(5) 0.014(5) -0.017(5)
C46 0.080(9) 0.082(9) 0.152(12) -0.020(9) 0.063(8) -0.010(7)
C47 0.084(10) 0.165(13) 0.154(13) -0.035(11) 0.040(9) -0.015(10)
C48 0.049(8) 0.150(14) 0.173(14) 0.028(12) 0.027(8) -0.021(9)
C49 0.063(10) 0.088(10) 0.203(16) 0.030(11) 0.022(10) -0.001(8)
C50 0.062(8) 0.087(9) 0.185(14) -0.007(9) 0.024(8) -0.014(8)
C51 0.051(6) 0.084(7) 0.065(7) -0.005(6) 0.018(6) 0.003(6)
C52 0.064(7) 0.098(8) 0.081(8) -0.006(7) 0.033(6) 0.008(6)
C53 0.084(8) 0.114(10) 0.126(11) 0.036(9) 0.049(9) 0.032(7)
C54 0.083(9) 0.133(11) 0.123(11) 0.056(9) 0.046(8) 0.038(8)
C55 0.084(9) 0.124(10) 0.075(8) 0.030(7) 0.027(7) 0.027(7)
C56 0.035(5) 0.061(7) 0.030(5) -0.004(5) 0.000(4) 0.005(4)
C57 0.038(5) 0.082(7) 0.035(5) -0.003(5) 0.004(4) 0.002(5)
C58 0.049(6) 0.061(7) 0.064(7) -0.012(5) 0.013(5) -0.009(5)
C59 0.066(6) 0.056(6) 0.058(6) -0.004(6) 0.015(5) -0.016(5)
C60 0.063(6) 0.055(7) 0.048(5) 0.006(6) 0.011(5) 0.005(5)
O17 0.037(5) 0.129(8) 0.025(4) 0.030(5) 0.000(4) -0.004(4)
O21 0.081(7) 0.081(8) 0.124(10) -0.031(6) 0.034(7) -0.019(6)
O20 0.081(7) 0.081(8) 0.124(10) -0.031(6) 0.034(7) -0.019(6)
O18 0.124(10) 0.066(7) 0.136(11) 0.005(7) 0.004(8) -0.001(6)
O19 0.124(10) 0.066(7) 0.136(11) 0.005(7) 0.004(8) -0.001(6)

loop_
_atom_type_symbol
_atom_type_description
_atom_type_scat_dispersion_real
_atom_type_scat_dispersion_imag
_atom_type_scat_source
C C 0.0033 0.0016 'International Tables Vol C Tables 4.2.6.8 and 6.1.1.4'
H H 0.0000 0.0000 'International Tables Vol C Tables 4.2.6.8 and 6.1.1.4'
N N 0.0061 0.0033 'International Tables Vol C Tables 4.2.6.8 and 6.1.1.4'
O O 0.0106 0.0060 'International Tables Vol C Tables 4.2.6.8 and 6.1.1.4'

loop_
_geom_angle_atom_site_label_1
_geom_angle_atom_site_label_2
_geom_angle_atom_site_label_3
_geom_angle
C6 O1 C33 113.9(5)
C41 N1 H1 118.6
C41 N1 C45 122.8(7)
C45 N1 H1 118.6
C2 C1 C6 117.4(7)
C2 C1 C28 119.9(7)
C6 C1 C28 122.6(7)
C13 O2 C36 114.8(5)
H2A N2 H2B 120.0
C41 N2 H2A 120.0
C41 N2 H2B 120.0
C1 C2 H2 118.2
C3 C2 C1 123.6(7)
C3 C2 H2 118.2
C20 O3 C37 114.4(5)
C46 N3 H3 118.7
C46 N3 C50 122.6(11)
C50 N3 H3 118.7
C2 C3 C4 118.5(7)
C2 C3 C29 119.3(7)
C4 C3 C29 122.2(7)
C27 O4 C40 114.7(5)
H4A N4 H4B 120.0
C46 N4 H4A 120.0
C46 N4 H4B 120.0
C3 C4 H4 119.6
C3 C4 C5 120.8(7)
C5 C4 H4 119.6
C51 N5 H5 118.8
C55 N5 H5 118.8
C55 N5 C51 122.3(9)
C4 C5 C7 121.7(7)
C6 C5 C4 117.9(6)
C6 C5 C7 120.1(7)
H6A N6 H6B 120.0
C51 N6 H6A 120.0
C51 N6 H6B 120.0
O1 C6 C1 120.4(7)
O1 C6 C5 117.9(6)
C1 C6 C5 121.6(7)
C56 N7 H7 119.4
C60 N7 H7 119.4
C60 N7 C56 121.1(7)
C5 C7 H7A 109.9
C5 C7 H7B 109.9
C5 C7 C8 109.0(5)
H7A C7 H7B 108.3
C8 C7 H7A 109.9
C8 C7 H7B 109.9
H8A N8 H8B 120.0
C56 N8 H8A 120.0
C56 N8 H8B 120.0
C9 C8 C7 117.4(7)
C13 C8 C7 123.3(7)
C13 C8 C9 119.2(7)
C8 C9 H9 119.8
C10 C9 C8 120.5(7)
C10 C9 H9 119.8
C9 C10 C30 120.8(8)
C11 C10 C9 118.6(7)
C11 C10 C30 120.4(7)
C10 C11 H11 119.0
C12 C11 C10 122.0(7)
C12 C11 H11 119.0
C11 C12 C13 118.3(7)
C11 C12 C14 120.6(7)
C13 C12 C14 121.1(7)
C34 O13 C35 114.4(6)
C8 C13 O2 120.8(7)
C12 C13 O2 118.0(7)
C12 C13 C8 121.1(7)
C39 O14 C38 112.1(6)
C12 C14 H14A 109.8
C12 C14 H14B 109.8
H14A C14 H14B 108.3
C15 C14 C12 109.3(6)
C15 C14 H14A 109.8
C15 C14 H14B 109.8
C16 C15 C14 120.3(7)
C16 C15 C20 117.2(7)
C20 C15 C14 122.3(7)
C15 C16 H16 119.0
C15 C16 C17 121.9(7)
C17 C16 H16 119.0
C16 C17 C31 118.3(8)
C18 C17 C16 118.5(7)
C18 C17 C31 123.0(8)
C17 C18 H18 119.3
C19 C18 C17 121.4(7)
C19 C18 H18 119.3
C18 C19 C20 118.5(7)
C18 C19 C21 121.6(7)
C20 C19 C21 119.8(7)
O3 C20 C15 119.6(7)
O3 C20 C19 117.9(7)
C19 C20 C15 122.3(7)
C19 C21 H21A 109.8
C19 C21 H21B 109.8
H21A C21 H21B 108.2
C22 C21 C19 109.4(6)
C22 C21 H21A 109.8
C22 C21 H21B 109.8
C23 C22 C21 119.0(7)
C23 C22 C27 116.7(7)
C27 C22 C21 124.1(6)
C22 C23 H23 119.1
C22 C23 C24 121.7(7)
C24 C23 H23 119.1
C23 C24 C32 120.0(7)
C25 C24 C23 119.8(7)
C25 C24 C32 120.1(7)
C24 C25 H25 119.7
C24 C25 C26 120.6(7)
C26 C25 H25 119.7
C25 C26 C27 118.5(7)
C25 C26 C28 121.5(7)
C27 C26 C28 119.9(7)
O4 C27 C22 120.3(6)
C26 C27 O4 117.4(6)
C26 C27 C22 122.1(7)
C1 C28 C26 111.0(6)
C1 C28 H28A 109.4
C1 C28 H28B 109.4
C26 C28 H28A 109.4
C26 C28 H28B 109.4
H28A C28 H28B 108.0
O5 C29 C3 120.5(8)
O5 C29 O6 122.0(8)
O6 C29 C3 117.4(8)
O7 C30 O8 124.0(8)
O7 C30 C10 118.5(8)
O8 C30 C10 117.5(9)
O9 C31 O10 124.0(8)
O9 C31 C17 118.8(8)
O10 C31 C17 117.1(8)
O11 C32 C24 117.3(8)
O12 C32 O11 123.8(8)
O12 C32 C24 118.9(8)
O1 C33 H33A 109.2
O1 C33 H33B 109.2
O1 C33 C34 112.0(6)
H33A C33 H33B 107.9
C34 C33 H33A 109.2
C34 C33 H33B 109.2
O13 C34 C33 113.4(6)
O13 C34 H34A 108.9
O13 C34 H34B 108.9
C33 C34 H34A 108.9
C33 C34 H34B 108.9
H34A C34 H34B 107.7
O13 C35 H35A 109.5
O13 C35 H35B 109.5
O13 C35 C36 110.6(7)
H35A C35 H35B 108.1
C36 C35 H35A 109.5
C36 C35 H35B 109.5
O2 C36 C35 108.1(6)
O2 C36 H36A 110.1
O2 C36 H36B 110.1
C35 C36 H36A 110.1
C35 C36 H36B 110.1
H36A C36 H36B 108.4
O3 C37 H37A 109.7
O3 C37 H37B 109.7
O3 C37 C38 109.7(6)
H37A C37 H37B 108.2
C38 C37 H37A 109.7
C38 C37 H37B 109.7
O14 C38 C37 110.7(7)
O14 C38 H38A 109.5
O14 C38 H38B 109.5
C37 C38 H38A 109.5
C37 C38 H38B 109.5
H38A C38 H38B 108.1
O14 C39 H39A 109.2
O14 C39 H39B 109.2
O14 C39 C40 112.0(7)
H39A C39 H39B 107.9
C40 C39 H39A 109.2
C40 C39 H39B 109.2
O4 C40 C39 105.5(6)
O4 C40 H40A 110.6
O4 C40 H40B 110.6
C39 C40 H40A 110.6
C39 C40 H40B 110.6
H40A C40 H40B 108.8
N1 C41 C42 116.9(8)
N2 C41 N1 119.6(8)
N2 C41 C42 123.4(8)
C41 C42 H42 119.4
C43 C42 C41 121.1(8)
C43 C42 H42 119.4
C42 C43 H43 120.3
C42 C43 C44 119.3(8)
C44 C43 H43 120.3
C43 C44 H44 120.7
C45 C44 C43 118.6(8)
C45 C44 H44 120.7
N1 C45 C44 121.3(8)
N1 C45 H45 119.4
C44 C45 H45 119.4
N3 C46 C47 115.0(12)
N4 C46 N3 119.0(10)
N4 C46 C47 125.8(13)
C46 C47 H47 119.7
C48 C47 C46 120.6(15)
C48 C47 H47 119.7
C47 C48 H48 118.6
C49 C48 C47 122.9(15)
C49 C48 H48 118.6
C48 C49 H49 122.2
C48 C49 C50 115.5(13)
C50 C49 H49 122.2
N3 C50 H50 118.5
C49 C50 N3 123.0(13)
C49 C50 H50 118.5
N5 C51 C52 118.8(10)
N6 C51 N5 118.6(9)
N6 C51 C52 122.6(10)
C51 C52 H52 120.4
C53 C52 C51 119.2(10)
C53 C52 H52 120.4
C52 C53 H53 119.6
C52 C53 C54 120.8(10)
C54 C53 H53 119.6
C53 C54 H54 121.2
C55 C54 C53 117.6(11)
C55 C54 H54 121.2
N5 C55 H55 119.4
C54 C55 N5 121.2(10)
C54 C55 H55 119.4
N7 C56 C57 117.6(8)
N8 C56 N7 119.1(7)
N8 C56 C57 123.3(8)
C56 C57 H57 119.8
C58 C57 C56 120.3(8)
C58 C57 H57 119.8
C57 C58 H58 119.7
C57 C58 C59 120.5(8)
C59 C58 H58 119.7
C58 C59 H59 121.6
C60 C59 C58 116.8(8)
C60 C59 H59 121.6
N7 C60 C59 123.5(8)
N7 C60 H60 118.3
C59 C60 H60 118.3

loop_
_geom_bond_atom_site_label_1
_geom_bond_atom_site_label_2
_geom_bond_distance
O1 C6 1.379(8)
O1 C33 1.440(8)
N1 H1 0.8800
N1 C41 1.328(10)
N1 C45 1.340(10)
C1 C2 1.379(10)
C1 C6 1.399(10)
C1 C28 1.509(10)
O2 C13 1.392(8)
O2 C36 1.431(9)
N2 H2A 0.8800
N2 H2B 0.8800
N2 C41 1.321(10)
C2 H2 0.9500
C2 C3 1.372(10)
O3 C20 1.382(8)
O3 C37 1.435(9)
N3 H3 0.8800
N3 C46 1.306(13)
N3 C50 1.363(13)
C3 C4 1.393(10)
C3 C29 1.493(11)
O4 C27 1.394(8)
O4 C40 1.434(8)
N4 H4A 0.8800
N4 H4B 0.8800
N4 C46 1.306(13)
C4 H4 0.9500
C4 C5 1.411(10)
O5 C29 1.248(9)
N5 H5 0.8800
N5 C51 1.355(11)
N5 C55 1.352(12)
C5 C6 1.405(10)
C5 C7 1.519(10)
O6 C29 1.280(9)
N6 H6A 0.8800
N6 H6B 0.8800
N6 C51 1.319(11)
O7 C30 1.233(10)
N7 H7 0.8800
N7 C56 1.342(9)
N7 C60 1.338(10)
C7 H7A 0.9900
C7 H7B 0.9900
C7 C8 1.545(10)
O8 C30 1.273(10)
N8 H8A 0.8800
N8 H8B 0.8800
N8 C56 1.322(10)
C8 C9 1.393(10)
C8 C13 1.389(10)
O9 C31 1.244(10)
C9 H9 0.9500
C9 C10 1.390(10)
O10 C31 1.275(10)
C10 C11 1.387(10)
C10 C30 1.510(11)
O11 C32 1.280(10)
C11 H11 0.9500
C11 C12 1.384(10)
O12 C32 1.252(9)
C12 C13 1.385(10)
C12 C14 1.527(10)
O13 C34 1.412(9)
O13 C35 1.425(10)
O14 C38 1.448(9)
O14 C39 1.419(10)
C14 H14A 0.9900
C14 H14B 0.9900
C14 C15 1.524(10)
C15 C16 1.385(10)
C15 C20 1.402(10)
C16 H16 0.9500
C16 C17 1.403(10)
C17 C18 1.396(11)
C17 C31 1.479(12)
C18 H18 0.9500
C18 C19 1.375(10)
C19 C20 1.397(10)
C19 C21 1.520(10)
C21 H21A 0.9900
C21 H21B 0.9900
C21 C22 1.513(10)
C22 C23 1.388(10)
C22 C27 1.403(10)
C23 H23 0.9500
C23 C24 1.391(10)
C24 C25 1.375(10)
C24 C32 1.522(11)
C25 H25 0.9500
C25 C26 1.389(10)
C26 C27 1.390(10)
C26 C28 1.528(10)
C28 H28A 0.9900
C28 H28B 0.9900
C33 H33A 0.9900
C33 H33B 0.9900
C33 C34 1.487(10)
C34 H34A 0.9900
C34 H34B 0.9900
C35 H35A 0.9900
C35 H35B 0.9900
C35 C36 1.505(11)
C36 H36A 0.9900
C36 H36B 0.9900
C37 H37A 0.9900
C37 H37B 0.9900
C37 C38 1.527(11)
C38 H38A 0.9900
C38 H38B 0.9900
C39 H39A 0.9900
C39 H39B 0.9900
C39 C40 1.493(11)
C40 H40A 0.9900
C40 H40B 0.9900
C41 C42 1.422(12)
C42 H42 0.9500
C42 C43 1.333(11)
C43 H43 0.9500
C43 C44 1.405(11)
C44 H44 0.9500
C44 C45 1.344(11)
C45 H45 0.9500
C46 C47 1.434(16)
C47 H47 0.9500
C47 C48 1.347(17)
C48 H48 0.9500
C48 C49 1.330(18)
C49 H49 0.9500
C49 C50 1.358(16)
C50 H50 0.9500
C51 C52 1.402(13)
C52 H52 0.9500
C52 C53 1.356(14)
C53 H53 0.9500
C53 C54 1.434(15)
C54 H54 0.9500
C54 C55 1.345(14)
C55 H55 0.9500
C56 C57 1.439(11)
C57 H57 0.9500
C57 C58 1.346(12)
C58 H58 0.9500
C58 C59 1.402(12)
C59 H59 0.9500
C59 C60 1.367(11)
C60 H60 0.9500

loop_
_geom_torsion_atom_site_label_1
_geom_torsion_atom_site_label_2
_geom_torsion_atom_site_label_3
_geom_torsion_atom_site_label_4
_geom_torsion
O1 C33 C34 O13 -80.4(8)
N1 C41 C42 C43 -1.0(12)
C1 C2 C3 C4 -2.0(11)
C1 C2 C3 C29 177.9(7)
N2 C41 C42 C43 179.8(8)
C2 C1 C6 O1 -179.9(6)
C2 C1 C6 C5 3.6(10)
C2 C1 C28 C26 -85.3(8)
C2 C3 C4 C5 1.3(10)
C2 C3 C29 O5 12.1(11)
C2 C3 C29 O6 -164.6(7)
O3 C37 C38 O14 -85.7(8)
N3 C46 C47 C48 4(2)
C3 C4 C5 C6 1.7(10)
C3 C4 C5 C7 -172.5(6)
N4 C46 C47 C48 179.5(14)
C4 C3 C29 O5 -167.9(7)
C4 C3 C29 O6 15.3(11)
C4 C5 C6 O1 179.1(6)
C4 C5 C6 C1 -4.2(10)
C4 C5 C7 C8 96.2(8)
N5 C51 C52 C53 -0.3(15)
C5 C7 C8 C9 -73.2(8)
C5 C7 C8 C13 102.1(8)
N6 C51 C52 C53 -179.3(11)
C6 O1 C33 C34 151.6(6)
C6 C1 C2 C3 -0.4(10)
C6 C1 C28 C26 91.3(8)
C6 C5 C7 C8 -77.9(8)
N7 C56 C57 C58 1.0(11)
C7 C5 C6 O1 -6.6(9)
C7 C5 C6 C1 170.1(6)
C7 C8 C9 C10 172.9(6)
C7 C8 C13 O2 7.4(10)
C7 C8 C13 C12 -169.9(6)
N8 C56 C57 C58 179.9(8)
C8 C9 C10 C11 -1.6(10)
C8 C9 C10 C30 -176.0(7)
C9 C8 C13 O2 -177.4(6)
C9 C8 C13 C12 5.3(10)
C9 C10 C11 C12 3.3(10)
C9 C10 C30 O7 0.3(12)
C9 C10 C30 O8 179.1(7)
C10 C11 C12 C13 -0.7(10)
C10 C11 C12 C14 179.6(6)
C11 C10 C30 O7 -174.0(8)
C11 C10 C30 O8 4.8(11)
C11 C12 C13 O2 178.9(6)
C11 C12 C13 C8 -3.7(10)
C11 C12 C14 C15 63.4(8)
C12 C14 C15 C16 -91.5(8)
C12 C14 C15 C20 82.9(8)
O13 C35 C36 O2 59.5(9)
C13 O2 C36 C35 -159.1(7)
C13 C8 C9 C10 -2.6(10)
C13 C12 C14 C15 -116.3(7)
O14 C39 C40 O4 58.4(8)
C14 C12 C13 O2 -1.3(9)
C14 C12 C13 C8 176.0(6)
C14 C15 C16 C17 170.4(6)
C14 C15 C20 O3 2.6(10)
C14 C15 C20 C19 -172.7(6)
C15 C16 C17 C18 4.6(10)
C15 C16 C17 C31 -170.9(7)
C16 C15 C20 O3 177.2(6)
C16 C15 C20 C19 1.9(10)
C16 C17 C18 C19 -2.5(10)
C16 C17 C31 O9 -23.1(12)
C16 C17 C31 O10 152.7(8)
C17 C18 C19 C20 0.2(10)
C17 C18 C19 C21 -176.8(6)
C18 C17 C31 O9 161.5(8)
C18 C17 C31 O10 -22.6(12)
C18 C19 C20 O3 -175.3(6)
C18 C19 C20 C15 0.1(10)
C18 C19 C21 C22 97.4(8)
C19 C21 C22 C23 -71.9(8)
C19 C21 C22 C27 103.6(8)
C20 O3 C37 C38 150.6(7)
C20 C15 C16 C17 -4.3(10)
C20 C19 C21 C22 -79.5(8)
C21 C19 C20 O3 1.7(9)
C21 C19 C20 C15 177.2(6)
C21 C22 C23 C24 171.5(6)
C21 C22 C27 O4 8.7(10)
C21 C22 C27 C26 -166.8(6)
C22 C23 C24 C25 -1.6(11)
C22 C23 C24 C32 -177.1(7)
C23 C22 C27 O4 -175.8(6)
C23 C22 C27 C26 8.7(10)
C23 C24 C25 C26 3.5(11)
C23 C24 C32 O11 -5.6(11)
C23 C24 C32 O12 174.5(7)
C24 C25 C26 C27 0.7(10)
C24 C25 C26 C28 -176.6(7)
C25 C24 C32 O11 178.9(7)
C25 C24 C32 O12 -1.0(11)
C25 C26 C27 O4 177.3(6)
C25 C26 C27 C22 -7.0(10)
C25 C26 C28 C1 61.6(8)
C27 O4 C40 C39 -161.4(6)
C27 C22 C23 C24 -4.3(10)
C27 C26 C28 C1 -115.7(7)
C28 C1 C2 C3 176.3(6)
C28 C1 C6 O1 3.6(10)
C28 C1 C6 C5 -173.0(6)
C28 C26 C27 O4 -5.3(9)
C28 C26 C27 C22 170.4(6)
C29 C3 C4 C5 -178.6(6)
C30 C10 C11 C12 177.7(7)
C31 C17 C18 C19 172.9(7)
C32 C24 C25 C26 179.0(6)
C33 O1 C6 C1 90.6(7)
C33 O1 C6 C5 -92.6(7)
C34 O13 C35 C36 -101.2(8)
C35 O13 C34 C33 135.7(7)
C36 O2 C13 C8 76.6(8)
C36 O2 C13 C12 -106.1(7)
C37 O3 C20 C15 80.8(8)
C37 O3 C20 C19 -103.6(7)
C38 O14 C39 C40 -94.1(7)
C39 O14 C38 C37 140.7(6)
C40 O4 C27 C22 72.6(8)
C40 O4 C27 C26 -111.7(7)
C41 N1 C45 C44 -0.1(13)
C41 C42 C43 C44 0.9(12)
C42 C43 C44 C45 -0.5(12)
C43 C44 C45 N1 0.1(13)
C45 N1 C41 N2 179.8(8)
C45 N1 C41 C42 0.5(12)
C46 N3 C50 C49 -4(2)
C46 C47 C48 C49 -8(2)
C47 C48 C49 C50 6(2)
C48 C49 C50 N3 0(2)
C50 N3 C46 N4 -174.0(12)
C50 N3 C46 C47 2.1(18)
C51 N5 C55 C54 -2.3(17)
C51 C52 C53 C54 2.4(18)
C52 C53 C54 C55 -4(2)
C53 C54 C55 N5 4.2(19)
C55 N5 C51 N6 179.2(9)
C55 N5 C51 C52 0.2(14)
C56 N7 C60 C59 -1.0(12)
C56 C57 C58 C59 1.2(12)
C57 C58 C59 C60 -3.1(12)
C58 C59 C60 N7 3.1(13)
C60 N7 C56 N8 180.0(7)
C60 N7 C56 C57 -1.1(10)
